data_1529284
loop_
_publ_author_name
'Lin, Kuo-Wei'
'Ananthan, Bakthavachalam'
'Tseng, Sheng-Fang'
'Yan, Tu-Hsin'

_publ_section_title
;
 Exceedingly Concise and Elegant Synthesis of (+)-Paniculatine,
 (-)-Magellanine, and (+)-Magellaninone.
;
_journal_issue 15
_journal_name_full 'Organic letters'
_journal_page_first 3938
_journal_page_last 3940
_journal_paper_doi 10.1021/acs.orglett.5b01975
_journal_volume 17
_journal_year 2015
_chemical_absolute_configuration rm
_chemical_formula_moiety 'C17 H27 N O2'
_chemical_formula_sum 'C17 H27 N O2'
_chemical_formula_weight 277.40
_chemical_name_systematic
; 
 ? 
;
_space_group_IT_number 4
_symmetry_cell_setting monoclinic
_symmetry_space_group_name_Hall 'P 2yb'
_symmetry_space_group_name_H-M 'P 1 21 1'
_atom_sites_solution_hydrogens geom
_atom_sites_solution_primary direct
_atom_sites_solution_secondary difmap
_audit_creation_method SHELXL-97
_cell_angle_alpha 90.00
_cell_angle_beta 99.389(3)
_cell_angle_gamma 90.00
_cell_formula_units_Z 2
_cell_length_a 8.2578(3)
_cell_length_b 7.6701(3)
_cell_length_c 12.4589(5)
_cell_measurement_reflns_used 1467
_cell_measurement_temperature 110(2)
_cell_measurement_theta_max 72.2538
_cell_measurement_theta_min 3.5928
_cell_volume 778.55(5)
_computing_cell_refinement
; 
CrysAlisPro, Agilent Technologies, 
Version 1.171.35.19 (release 27-10-2011 CrysAlis171 .NET) 
(compiled Oct 27 2011,15:02:11) 
;
_computing_data_collection
; 
CrysAlisPro, Agilent Technologies, 
Version 1.171.35.19 (release 27-10-2011 CrysAlis171 .NET) 
(compiled Oct 27 2011,15:02:11) 
;
_computing_data_reduction
; 
CrysAlisPro, Agilent Technologies, 
Version 1.171.35.19 (release 27-10-2011 CrysAlis171 .NET) 
(compiled Oct 27 2011,15:02:11) 
;
_computing_molecular_graphics 'SHELXL-97 (Sheldrick, 2008)'
_computing_publication_material 'SHELXL-97 (Sheldrick, 2008)'
_computing_structure_refinement 'SHELXL-97 (Sheldrick, 2008)'
_computing_structure_solution 'SHELXS-97 (Sheldrick, 2008)'
_diffrn_ambient_temperature 110(2)
_diffrn_detector_area_resol_mean 16.0690
_diffrn_measured_fraction_theta_full 0.974
_diffrn_measured_fraction_theta_max 0.974
_diffrn_measurement_device_type 'Xcalibur, Sapphire3, Gemini'
_diffrn_measurement_method '\w scans'
_diffrn_radiation_monochromator graphite
_diffrn_radiation_source 'fine-focus sealed tube'
_diffrn_radiation_type CuK\a
_diffrn_radiation_wavelength 1.54178
_diffrn_reflns_av_R_equivalents 0.0189
_diffrn_reflns_av_sigmaI/netI 0.0375
_diffrn_reflns_limit_h_max 8
_diffrn_reflns_limit_h_min -9
_diffrn_reflns_limit_k_max 9
_diffrn_reflns_limit_k_min -8
_diffrn_reflns_limit_l_max 15
_diffrn_reflns_limit_l_min -13
_diffrn_reflns_number 3244
_diffrn_reflns_theta_full 72.40
_diffrn_reflns_theta_max 72.40
_diffrn_reflns_theta_min 3.60
_exptl_absorpt_coefficient_mu 0.598
_exptl_absorpt_correction_T_max 1.0000
_exptl_absorpt_correction_T_min 0.7156
_exptl_absorpt_correction_type multi-scan
_exptl_absorpt_process_details
; 
CrysAlisPro, Agilent Technologies, 
Version 1.171.35.19 (release 27-10-2011 CrysAlis171 .NET) 
(compiled Oct 27 2011,15:02:11) 
Empirical absorption correction using spherical harmonics, 
 implemented in SCALE3 ABSPACK scaling algorithm. 
;
_exptl_crystal_colour colourless
_exptl_crystal_density_diffrn 1.183
_exptl_crystal_density_method 'not measured'
_exptl_crystal_description parallelepiped
_exptl_crystal_F_000 304
_exptl_crystal_size_max 0.60
_exptl_crystal_size_mid 0.40
_exptl_crystal_size_min 0.20
_refine_diff_density_max 0.203
_refine_diff_density_min -0.222
_refine_diff_density_rms 0.040
_refine_ls_abs_structure_details 'Flack H D (1983), Acta Cryst. A39, 876-881'
_refine_ls_abs_structure_Flack 0.2(3)
_refine_ls_extinction_method none
_refine_ls_goodness_of_fit_ref 1.028
_refine_ls_hydrogen_treatment constr
_refine_ls_matrix_type full
_refine_ls_number_parameters 181
_refine_ls_number_reflns 2282
_refine_ls_number_restraints 1
_refine_ls_restrained_S_all 1.028
_refine_ls_R_factor_all 0.0423
_refine_ls_R_factor_gt 0.0389
_refine_ls_shift/su_max 0.000
_refine_ls_shift/su_mean 0.000
_refine_ls_structure_factor_coef Fsqd
_refine_ls_weighting_details 'calc w=1/[\s^2^(Fo^2^)+(0.0750P)^2^+0.0000P] where P=(Fo^2^+2Fc^2^)/3'
_refine_ls_weighting_scheme calc
_refine_ls_wR_factor_gt 0.1047
_refine_ls_wR_factor_ref 0.1103
_reflns_number_gt 2144
_reflns_number_total 2282
_reflns_threshold_expression >2sigma(I)
_cod_data_source_file ol5b01975_si_002.cif
_cod_data_source_block txy01
_cod_depositor_comments 'Adding full bibliography for 1529283--1529285.cif.'
_cod_original_sg_symbol_H-M 'P 21'
_cod_database_code 1529284

loop_
_symmetry_equiv_pos_as_xyz
'x, y, z'
'-x, y+1/2, -z'

loop_
_atom_site_label
_atom_site_type_symbol
_atom_site_fract_x
_atom_site_fract_y
_atom_site_fract_z
_atom_site_U_iso_or_equiv
_atom_site_adp_type
_atom_site_occupancy
_atom_site_symmetry_multiplicity
_atom_site_calc_flag
_atom_site_refinement_flags
O1 O 0.41630(19) 0.4669(2) 0.80207(14) 0.0306(4) Uani 1 1 d .
O2 O 0.12974(17) 0.8303(2) 0.69185(12) 0.0220(3) Uani 1 1 d .
H2A H 0.0385 0.8549 0.6544 0.033 Uiso 1 1 calc R
N N 0.8037(2) 0.8724(2) 0.58058(14) 0.0210(4) Uani 1 1 d .
C1 C 0.4606(2) 0.7611(3) 0.74093(16) 0.0184(4) Uani 1 1 d .
H1A H 0.4227 0.7379 0.6618 0.022 Uiso 1 1 calc R
C2 C 0.3998(2) 0.6226(3) 0.81197(18) 0.0218(5) Uani 1 1 d .
C3 C 0.3210(2) 0.7111(3) 0.89921(17) 0.0213(4) Uani 1 1 d .
H3A H 0.3579 0.6570 0.9712 0.026 Uiso 1 1 calc R
H3B H 0.1998 0.7040 0.8820 0.026 Uiso 1 1 calc R
C4 C 0.3794(2) 0.9011(3) 0.89764(16) 0.0190(4) Uani 1 1 d .
H4A H 0.4931 0.9047 0.9400 0.023 Uiso 1 1 calc R
C5 C 0.2799(2) 1.0378(3) 0.94689(15) 0.0210(4) Uani 1 1 d .
H5A H 0.3451 1.1465 0.9584 0.025 Uiso 1 1 calc R
H5B H 0.2606 0.9963 1.0190 0.025 Uiso 1 1 calc R
C6 C 0.1143(2) 1.0792(3) 0.87694(17) 0.0204(4) Uani 1 1 d .
H6A H 0.0435 0.9728 0.8727 0.025 Uiso 1 1 calc R
C7 C 0.1412(2) 1.1274(3) 0.76232(16) 0.0195(4) Uani 1 1 d .
H7A H 0.0336 1.1515 0.7169 0.023 Uiso 1 1 calc R
H7B H 0.2073 1.2355 0.7657 0.023 Uiso 1 1 calc R
C8 C 0.2282(2) 0.9841(3) 0.70849(15) 0.0182(4) Uani 1 1 d .
H8A H 0.2478 1.0273 0.6360 0.022 Uiso 1 1 calc R
C9 C 0.3946(2) 0.9367(3) 0.77653(16) 0.0168(4) Uani 1 1 d .
C10 C 0.5284(2) 1.0739(3) 0.76659(16) 0.0192(4) Uani 1 1 d .
H10A H 0.4878 1.1602 0.7094 0.023 Uiso 1 1 calc R
H10B H 0.5604 1.1362 0.8364 0.023 Uiso 1 1 calc R
C11 C 0.6760(2) 0.9725(3) 0.73635(16) 0.0179(4) Uani 1 1 d .
H11A H 0.7800 1.0176 0.7799 0.021 Uiso 1 1 calc R
C12 C 0.6833(2) 0.9911(3) 0.61544(16) 0.0217(5) Uani 1 1 d .
H12A H 0.5736 0.9665 0.5730 0.026 Uiso 1 1 calc R
H12B H 0.7126 1.1127 0.6001 0.026 Uiso 1 1 calc R
C13 C 0.8194(3) 0.9064(4) 0.46733(17) 0.0299(5) Uani 1 1 d .
H13A H 0.8992 0.8253 0.4448 0.045 Uiso 1 1 calc R
H13B H 0.8569 1.0264 0.4603 0.045 Uiso 1 1 calc R
H13C H 0.7126 0.8901 0.4210 0.045 Uiso 1 1 calc R
C14 C 0.7516(3) 0.6907(3) 0.59407(17) 0.0227(5) Uani 1 1 d .
H14A H 0.8278 0.6100 0.5653 0.027 Uiso 1 1 calc R
H14B H 0.6404 0.6725 0.5521 0.027 Uiso 1 1 calc R
C15 C 0.7503(2) 0.6509(3) 0.71358(18) 0.0234(5) Uani 1 1 d .
H15A H 0.8647 0.6507 0.7529 0.028 Uiso 1 1 calc R
H15B H 0.7045 0.5327 0.7199 0.028 Uiso 1 1 calc R
C16 C 0.6500(2) 0.7819(3) 0.76737(16) 0.0189(4) Uani 1 1 d .
H16A H 0.6832 0.7709 0.8479 0.023 Uiso 1 1 calc R
C17 C 0.0286(3) 1.2269(3) 0.92776(18) 0.0295(5) Uani 1 1 d .
H17A H 0.0122 1.1930 1.0011 0.044 Uiso 1 1 calc R
H17B H -0.0780 1.2504 0.8828 0.044 Uiso 1 1 calc R
H17C H 0.0966 1.3321 0.9320 0.044 Uiso 1 1 calc R

loop_
_atom_site_aniso_label
_atom_site_aniso_U_11
_atom_site_aniso_U_22
_atom_site_aniso_U_33
_atom_site_aniso_U_23
_atom_site_aniso_U_13
_atom_site_aniso_U_12
O1 0.0283(8) 0.0189(9) 0.0458(10) -0.0002(7) 0.0096(7) -0.0006(7)
O2 0.0154(7) 0.0220(8) 0.0265(8) -0.0017(6) -0.0030(5) -0.0009(6)
N 0.0166(8) 0.0257(10) 0.0211(9) -0.0021(7) 0.0045(6) 0.0008(7)
C1 0.0142(9) 0.0197(11) 0.0208(10) -0.0021(8) 0.0012(7) 0.0017(8)
C2 0.0135(9) 0.0228(12) 0.0280(11) 0.0017(9) -0.0004(8) -0.0024(8)
C3 0.0178(9) 0.0229(11) 0.0226(10) 0.0038(9) 0.0018(7) 0.0001(9)
C4 0.0141(8) 0.0244(11) 0.0181(10) -0.0011(8) 0.0010(7) -0.0011(8)
C5 0.0183(9) 0.0266(12) 0.0183(9) -0.0039(9) 0.0031(7) -0.0013(9)
C6 0.0159(9) 0.0220(11) 0.0240(10) -0.0033(9) 0.0051(7) -0.0005(8)
C7 0.0141(8) 0.0202(10) 0.0241(10) 0.0003(9) 0.0030(7) 0.0015(8)
C8 0.0152(9) 0.0213(10) 0.0175(9) 0.0003(8) 0.0008(7) -0.0014(8)
C9 0.0138(9) 0.0186(11) 0.0176(10) -0.0018(8) 0.0011(7) -0.0005(8)
C10 0.0153(9) 0.0192(11) 0.0232(10) -0.0019(9) 0.0032(7) -0.0026(8)
C11 0.0127(9) 0.0194(10) 0.0211(10) -0.0007(9) 0.0015(7) -0.0011(8)
C12 0.0153(9) 0.0262(11) 0.0238(10) 0.0003(9) 0.0032(7) 0.0017(8)
C13 0.0271(10) 0.0418(15) 0.0212(11) -0.0027(10) 0.0052(8) 0.0011(10)
C14 0.0173(9) 0.0247(11) 0.0260(11) -0.0064(9) 0.0037(8) -0.0002(9)
C15 0.0164(9) 0.0235(11) 0.0305(11) 0.0006(9) 0.0048(8) 0.0029(8)
C16 0.0138(9) 0.0211(11) 0.0211(9) 0.0007(9) 0.0004(7) 0.0006(8)
C17 0.0249(11) 0.0345(14) 0.0307(11) -0.0092(11) 0.0088(9) 0.0040(10)

loop_
_atom_type_symbol
_atom_type_description
_atom_type_scat_dispersion_real
_atom_type_scat_dispersion_imag
_atom_type_scat_source
C C 0.0181 0.0091 'International Tables Vol C Tables 4.2.6.8 and 6.1.1.4'
H H 0.0000 0.0000 'International Tables Vol C Tables 4.2.6.8 and 6.1.1.4'
N N 0.0311 0.0180 'International Tables Vol C Tables 4.2.6.8 and 6.1.1.4'
O O 0.0492 0.0322 'International Tables Vol C Tables 4.2.6.8 and 6.1.1.4'

loop_
_geom_angle_atom_site_label_1
_geom_angle_atom_site_label_2
_geom_angle_atom_site_label_3
_geom_angle
C8 O2 H2A 109.5
C13 N C14 110.59(18)
C13 N C12 110.28(17)
C14 N C12 109.22(16)
C2 C1 C9 106.05(16)
C2 C1 C16 111.41(16)
C9 C1 C16 103.90(16)
C2 C1 H1A 111.7
C9 C1 H1A 111.7
C16 C1 H1A 111.7
O1 C2 C1 125.2(2)
O1 C2 C3 125.7(2)
C1 C2 C3 109.05(19)
C2 C3 C4 104.05(17)
C2 C3 H3A 110.9
C4 C3 H3A 110.9
C2 C3 H3B 110.9
C4 C3 H3B 110.9
H3A C3 H3B 109.0
C5 C4 C3 117.19(17)
C5 C4 C9 113.80(17)
C3 C4 C9 104.69(16)
C5 C4 H4A 106.9
C3 C4 H4A 106.9
C9 C4 H4A 106.9
C4 C5 C6 113.87(17)
C4 C5 H5A 108.8
C6 C5 H5A 108.8
C4 C5 H5B 108.8
C6 C5 H5B 108.8
H5A C5 H5B 107.7
C17 C6 C5 110.45(17)
C17 C6 C7 110.89(18)
C5 C6 C7 109.27(15)
C17 C6 H6A 108.7
C5 C6 H6A 108.7
C7 C6 H6A 108.7
C8 C7 C6 112.80(17)
C8 C7 H7A 109.0
C6 C7 H7A 109.0
C8 C7 H7B 109.0
C6 C7 H7B 109.0
H7A C7 H7B 107.8
O2 C8 C7 111.14(15)
O2 C8 C9 108.75(16)
C7 C8 C9 111.76(16)
O2 C8 H8A 108.4
C7 C8 H8A 108.4
C9 C8 H8A 108.4
C8 C9 C1 111.95(16)
C8 C9 C4 111.72(15)
C1 C9 C4 102.30(15)
C8 C9 C10 112.45(16)
C1 C9 C10 106.24(15)
C4 C9 C10 111.61(15)
C11 C10 C9 106.29(17)
C11 C10 H10A 110.5
C9 C10 H10A 110.5
C11 C10 H10B 110.5
C9 C10 H10B 110.5
H10A C10 H10B 108.7
C12 C11 C16 111.56(17)
C12 C11 C10 110.76(16)
C16 C11 C10 105.62(15)
C12 C11 H11A 109.6
C16 C11 H11A 109.6
C10 C11 H11A 109.6
N C12 C11 111.90(17)
N C12 H12A 109.2
C11 C12 H12A 109.2
N C12 H12B 109.2
C11 C12 H12B 109.2
H12A C12 H12B 107.9
N C13 H13A 109.5
N C13 H13B 109.5
H13A C13 H13B 109.5
N C13 H13C 109.5
H13A C13 H13C 109.5
H13B C13 H13C 109.5
N C14 C15 110.45(17)
N C14 H14A 109.6
C15 C14 H14A 109.6
N C14 H14B 109.6
C15 C14 H14B 109.6
H14A C14 H14B 108.1
C14 C15 C16 112.88(18)
C14 C15 H15A 109.0
C16 C15 H15A 109.0
C14 C15 H15B 109.0
C16 C15 H15B 109.0
H15A C15 H15B 107.8
C11 C16 C15 114.08(17)
C11 C16 C1 102.81(16)
C15 C16 C1 116.09(17)
C11 C16 H16A 107.8
C15 C16 H16A 107.8
C1 C16 H16A 107.8
C6 C17 H17A 109.5
C6 C17 H17B 109.5
H17A C17 H17B 109.5
C6 C17 H17C 109.5
H17A C17 H17C 109.5
H17B C17 H17C 109.5

loop_
_geom_bond_atom_site_label_1
_geom_bond_atom_site_label_2
_geom_bond_distance
O1 C2 1.211(3)
O2 C8 1.428(2)
O2 H2A 0.8400
N C13 1.461(3)
N C14 1.476(3)
N C12 1.465(3)
C1 C2 1.519(3)
C1 C9 1.545(3)
C1 C16 1.553(3)
C1 H1A 1.0000
C2 C3 1.515(3)
C3 C4 1.536(3)
C3 H3A 0.9900
C3 H3B 0.9900
C4 C5 1.522(3)
C4 C9 1.558(3)
C4 H4A 1.0000
C5 C6 1.531(3)
C5 H5A 0.9900
C5 H5B 0.9900
C6 C17 1.527(3)
C6 C7 1.526(3)
C6 H6A 1.0000
C7 C8 1.527(3)
C7 H7A 0.9900
C7 H7B 0.9900
C8 C9 1.536(3)
C8 H8A 1.0000
C9 C10 1.546(3)
C10 C11 1.543(3)
C10 H10A 0.9900
C10 H10B 0.9900
C11 C12 1.524(3)
C11 C16 1.537(3)
C11 H11A 1.0000
C12 H12A 0.9900
C12 H12B 0.9900
C13 H13A 0.9800
C13 H13B 0.9800
C13 H13C 0.9800
C14 C15 1.522(3)
C14 H14A 0.9900
C14 H14B 0.9900
C15 C16 1.526(3)
C15 H15A 0.9900
C15 H15B 0.9900
C16 H16A 1.0000
C17 H17A 0.9800
C17 H17B 0.9800
C17 H17C 0.9800

loop_
_geom_hbond_atom_site_label_D
_geom_hbond_atom_site_label_H
_geom_hbond_atom_site_label_A
_geom_hbond_distance_DH
_geom_hbond_distance_HA
_geom_hbond_distance_DA
_geom_hbond_angle_DHA
_geom_hbond_site_symmetry_A
O2 H2A N 0.84 2.01 2.839(2) 168.4 1_455

loop_
_geom_torsion_atom_site_label_1
_geom_torsion_atom_site_label_2
_geom_torsion_atom_site_label_3
_geom_torsion_atom_site_label_4
_geom_torsion
C9 C1 C2 O1 173.9(2)
C16 C1 C2 O1 -73.6(3)
C9 C1 C2 C3 -8.0(2)
C16 C1 C2 C3 104.37(19)
O1 C2 C3 C4 162.6(2)
C1 C2 C3 C4 -15.4(2)
C2 C3 C4 C5 159.87(17)
C2 C3 C4 C9 32.73(19)
C3 C4 C5 C6 -73.3(2)
C9 C4 C5 C6 49.3(2)
C4 C5 C6 C17 -175.63(18)
C4 C5 C6 C7 -53.4(2)
C17 C6 C7 C8 179.43(16)
C5 C6 C7 C8 57.5(2)
C6 C7 C8 O2 64.5(2)
C6 C7 C8 C9 -57.2(2)
O2 C8 C9 C1 41.0(2)
C7 C8 C9 C1 164.11(16)
O2 C8 C9 C4 -73.0(2)
C7 C8 C9 C4 50.0(2)
O2 C8 C9 C10 160.57(15)
C7 C8 C9 C10 -76.4(2)
C2 C1 C9 C8 -92.11(19)
C16 C1 C9 C8 150.34(16)
C2 C1 C9 C4 27.65(19)
C16 C1 C9 C4 -89.91(17)
C2 C1 C9 C10 144.78(15)
C16 C1 C9 C10 27.2(2)
C5 C4 C9 C8 -46.7(2)
C3 C4 C9 C8 82.52(19)
C5 C4 C9 C1 -166.59(15)
C3 C4 C9 C1 -37.39(18)
C5 C4 C9 C10 80.2(2)
C3 C4 C9 C10 -150.61(16)
C8 C9 C10 C11 -128.19(17)
C1 C9 C10 C11 -5.39(19)
C4 C9 C10 C11 105.34(17)
C9 C10 C11 C12 102.06(19)
C9 C10 C11 C16 -18.86(19)
C13 N C12 C11 -174.17(17)
C14 N C12 C11 64.1(2)
C16 C11 C12 N -52.6(2)
C10 C11 C12 N -169.91(16)
C13 N C14 C15 174.88(17)
C12 N C14 C15 -63.6(2)
N C14 C15 C16 53.1(2)
C12 C11 C16 C15 41.7(2)
C10 C11 C16 C15 162.06(16)
C12 C11 C16 C1 -84.90(18)
C10 C11 C16 C1 35.51(19)
C14 C15 C16 C11 -42.6(2)
C14 C15 C16 C1 76.7(2)
C2 C1 C16 C11 -152.34(17)
C9 C1 C16 C11 -38.57(19)
C2 C1 C16 C15 82.4(2)
C9 C1 C16 C15 -163.82(16)
